data_7040626
loop_
_publ_author_name
'Liu, Jiancai'
'Yu, Jing'
'Han, Qing'
'Wen, Yue'
'Chen, Lijuan'
'Zhao, Junwei'

_publ_section_title
;
 First quadruple-glycine bridging mono-lanthanide-substituted
 borotungstate hybrids.
;
_journal_issue 41
_journal_name_full 'Dalton transactions (Cambridge, England : 2003)'
_journal_page_first 16471
_journal_page_last 16484
_journal_paper_doi 10.1039/c6dt03148j
_journal_volume 45
_journal_year 2016
_chemical_formula_moiety '0.5(C16 H40 B4 K8 N8 Na8 O200 Pr4 W44), 9(O)'
_chemical_formula_sum 'C8 H70 B2 K4 N4 Na4 O109 Pr2 W22'
_chemical_formula_weight 6563.18
_chemical_name_systematic
;
 ? 
;
_space_group_crystal_system monoclinic
_space_group_IT_number 14
_space_group_name_Hall '-P 2ybc'
_space_group_name_H-M_alt 'P 1 21/c 1'
_symmetry_space_group_name_Hall '-P 2ybc'
_symmetry_space_group_name_H-M 'P 1 21/c 1'
_atom_sites_solution_hydrogens geom
_atom_sites_solution_primary direct
_atom_sites_solution_secondary difmap
_audit_creation_date 2016-08-24
_audit_creation_method
;
Olex2 1.2
(compiled 2016.02.19 svn.r3266 for OlexSys, GUI svn.r5155)
;
_audit_update_record
;
2016-09-05 deposited with the CCDC.
2016-09-13 downloaded from the CCDC.
;
_cell_angle_alpha 90.00
_cell_angle_beta 91.9080(10)
_cell_angle_gamma 90.00
_cell_formula_units_Z 2
_cell_length_a 11.7518(9)
_cell_length_b 21.4795(16)
_cell_length_c 21.3507(17)
_cell_measurement_reflns_used 4870
_cell_measurement_temperature 296(2)
_cell_measurement_theta_max 28.138
_cell_measurement_theta_min 2.220
_cell_volume 5386.4(7)
_computing_cell_refinement 'Bruker XSCANS'
_computing_data_collection 'Bruker XSCANS'
_computing_data_reduction 'Bruker SHELXTL'
_computing_molecular_graphics 'Olex2 (Dolomanov et al., 2009)'
_computing_publication_material 'Olex2 (Dolomanov et al., 2009)'
_computing_structure_refinement 'SHELXL-97 (Sheldrick, 1997)'
_computing_structure_solution 'SHELXS-97 (Sheldrick, 1990)'
_diffrn_ambient_temperature 296.15
_diffrn_detector_area_resol_mean none
_diffrn_measured_fraction_theta_full 0.989
_diffrn_measured_fraction_theta_max 0.989
_diffrn_measurement_device_type 'Bruker P4'
_diffrn_measurement_method '\w scans'
_diffrn_radiation_monochromator graphite
_diffrn_radiation_type MoK\a
_diffrn_radiation_wavelength 0.71073
_diffrn_reflns_av_R_equivalents 0.0636
_diffrn_reflns_av_unetI/netI 0.0752
_diffrn_reflns_limit_h_max 13
_diffrn_reflns_limit_h_min -13
_diffrn_reflns_limit_k_max 17
_diffrn_reflns_limit_k_min -25
_diffrn_reflns_limit_l_max 24
_diffrn_reflns_limit_l_min -25
_diffrn_reflns_number 27048
_diffrn_reflns_theta_full 25.00
_diffrn_reflns_theta_max 25.00
_diffrn_reflns_theta_min 1.91
_diffrn_source 'fine-focus sealed tube'
_diffrn_standards_decay_% none
_diffrn_standards_interval_count none
_diffrn_standards_interval_time none
_diffrn_standards_number 27048
_exptl_absorpt_coefficient_mu 24.559
_exptl_absorpt_correction_T_max 0.1199
_exptl_absorpt_correction_T_min 0.0839
_exptl_absorpt_correction_type multi-scan
_exptl_absorpt_process_details
'SADABS-2008/1 (Bruker,2008) was used for absorption correction. wR2(int) was 0.0954 before and 0.0585 after correction. The Ratio of minimum to maximum transmission is 0.6445. The \l/2 correction factor is 0.0015.'
_exptl_crystal_colour Green
_exptl_crystal_density_diffrn 4.047
_exptl_crystal_density_method 'not measured'
_exptl_crystal_description Needle
_exptl_crystal_F_000 5788
_exptl_crystal_size_max 0.20
_exptl_crystal_size_mid 0.15
_exptl_crystal_size_min 0.15
_refine_diff_density_max 2.146
_refine_diff_density_min -1.681
_refine_diff_density_rms 0.355
_refine_ls_extinction_coef 0.000063(6)
_refine_ls_extinction_expression Fc^*^=kFc[1+0.001xFc^2^\l^3^/sin(2\q)]^-1/4^
_refine_ls_extinction_method SHELXL
_refine_ls_goodness_of_fit_ref 1.038
_refine_ls_hydrogen_treatment constr
_refine_ls_matrix_type full
_refine_ls_number_parameters 680
_refine_ls_number_reflns 9363
_refine_ls_number_restraints 42
_refine_ls_restrained_S_all 1.036
_refine_ls_R_factor_all 0.0674
_refine_ls_R_factor_gt 0.0405
_refine_ls_shift/su_max 0.002
_refine_ls_shift/su_mean 0.000
_refine_ls_structure_factor_coef Fsqd
_refine_ls_weighting_details 'calc w=1/[\s^2^(Fo^2^)+(0.0176P)^2^+0.0000P] where P=(Fo^2^+2Fc^2^)/3'
_refine_ls_weighting_scheme calc
_refine_ls_wR_factor_gt 0.0724
_refine_ls_wR_factor_ref 0.0780
_reflns_number_gt 6892
_reflns_number_total 9363
_reflns_threshold_expression >2sigma(I)
_cod_data_source_file c6dt03148j2.cif
_cod_data_source_block 2
_cod_depositor_comments 'Adding full bibliography for 7040623--7040628.cif.'
_cod_database_code 7040626
_olex2_refinement_description
;
1. Fixed Uiso
 At 1.2 times of:
  All C(H,H) groups
 At 1.5 times of:
  All N(H,H,H) groups
2. Uiso/Uaniso restraints and constraints
Uanis(C3) \\sim Ueq, Uanis(O10) \\sim Ueq, Uanis(O31) \\sim Ueq, Uanis(O6)
\\sim Ueq, Uanis(O26) \\sim Ueq, Uanis(C2) \\sim Ueq: with sigma of 0.01 and
sigma for terminal atoms of 0.02
Uanis(B1) \\sim Ueq: with sigma of 0.001 and sigma for terminal atoms of 0.002
3. Others
 Fixed Sof: O8W(0.5) O9W(0.5) O11W(0.5) O13W(0.5) O14W(0.5)
 Fixed Uiso: O8W(0.08474) O13W(0.08046)
4.a Secondary CH2 refined with riding coordinates:
 C1(H1A,H1B), C4(H4A,H4B)
4.b Me refined with riding coordinates:
 N1(H1C,H1D,H1E), N2(H2A,H2B,H2C)
;
_olex2_submission_special_instructions 'No special instructions were received'

loop_
_space_group_symop_id
_space_group_symop_operation_xyz
1 'x, y, z'
2 '-x, y+1/2, -z+1/2'
3 '-x, -y, -z'
4 'x, -y-1/2, z-1/2'

loop_
_atom_site_label
_atom_site_type_symbol
_atom_site_fract_x
_atom_site_fract_y
_atom_site_fract_z
_atom_site_U_iso_or_equiv
_atom_site_adp_type
_atom_site_occupancy
_atom_site_calc_flag
_atom_site_refinement_flags_posn
_atom_site_refinement_flags_adp
Pr1 Pr 0.39252(6) 0.52134(4) 0.42485(4) 0.01242(18) Uani 1 d . .
B1 B 0.2176(14) 0.6541(7) 0.2707(7) 0.013(4) Uani 1 d . U
W1 W 0.10207(5) 0.50598(3) 0.31883(3) 0.01442(14) Uani 1 d . .
W2 W -0.03235(5) 0.72872(3) 0.30628(3) 0.01824(15) Uani 1 d . .
W3 W 0.46258(5) 0.56937(3) 0.24143(3) 0.01644(15) Uani 1 d . .
W4 W 0.22091(5) 0.53259(3) 0.16261(3) 0.01675(15) Uani 1 d . .
W5 W 0.46974(5) 0.69323(3) 0.35337(3) 0.01714(15) Uani 1 d . .
W6 W 0.34891(5) 0.66619(3) 0.13118(3) 0.01796(15) Uani 1 d . .
W7 W 0.23448(5) 0.77319(3) 0.38385(3) 0.01787(15) Uani 1 d . .
W8 W 0.10336(5) 0.62160(3) 0.42396(3) 0.01497(14) Uani 1 d . .
W9 W 0.35479(5) 0.79272(3) 0.24651(3) 0.01851(15) Uani 1 d . .
W10 W -0.03910(5) 0.61275(3) 0.20144(3) 0.01772(15) Uani 1 d . .
W11 W 0.08451(5) 0.74849(3) 0.16679(3) 0.01866(15) Uani 1 d . .
Na1 Na 0.0979(7) 0.8957(4) 0.2783(4) 0.078(3) Uani 1 d . .
Na2 Na 0.0739(5) 0.6244(3) 0.0298(3) 0.0281(15) Uani 1 d . .
K1 K 0.1519(3) 0.37626(17) 0.42748(17) 0.0322(9) Uani 1 d . .
K2 K 0.3652(3) 0.41089(17) 0.27173(18) 0.0354(9) Uani 1 d . .
O1W O 0.2626(12) 0.9585(5) 0.3362(7) 0.063(4) Uani 1 d . .
O2W O 0.3401(12) 0.3451(6) 0.1604(6) 0.063(4) Uani 1 d . .
O3W O 0.2077(10) 0.8961(6) 0.0856(5) 0.048(3) Uani 1 d . .
O4W O -0.3276(11) 0.7093(6) 0.1922(7) 0.068(4) Uani 1 d . .
O5W O 0.2345(10) 0.9581(6) 0.2005(6) 0.051(4) Uani 1 d . .
O6W O 0.2577(16) 0.2851(8) 0.5004(9) 0.108(6) Uiso 1 d . .
O7W O -0.039(2) 0.7291(10) -0.0152(11) 0.144(8) Uiso 1 d . .
O8W O 0.364(3) 0.5727(15) -0.0160(15) 0.085 Uiso 0.50 d . .
O9W O 0.549(2) 0.6510(12) -0.0408(12) 0.057(7) Uiso 0.50 d . .
O10W O 0.2244(10) 0.3259(5) 0.3178(6) 0.043(3) Uani 1 d . .
O11W O 0.646(3) 0.5766(18) 0.0882(16) 0.094(11) Uiso 0.50 d . .
O12W O -0.3406(17) 0.6349(10) 0.0842(9) 0.115(7) Uiso 1 d . .
O13W O -0.011(3) 0.6086(14) -0.1049(15) 0.080 Uiso 0.50 d . .
O14W O -0.158(2) 0.5786(12) 0.0169(13) 0.062(8) Uiso 0.50 d . .
O1 O -0.1448(9) 0.7685(5) 0.3375(5) 0.033(3) Uani 1 d . .
O2 O 0.2125(9) 0.8267(5) 0.4393(5) 0.031(3) Uani 1 d . .
O3 O 0.6036(9) 0.7006(5) 0.3890(5) 0.033(3) Uani 1 d . .
O4 O 0.1945(9) 0.4706(4) 0.1137(5) 0.026(3) Uani 1 d . .
O5 O 0.2879(7) 0.7074(4) 0.3000(4) 0.013(2) Uani 1 d . .
O6 O 0.1963(7) 0.6075(4) 0.3237(4) 0.014(2) Uani 1 d . U
O7 O 0.3756(8) 0.5137(4) 0.1860(4) 0.019(2) Uani 1 d . .
O8 O 0.3905(8) 0.7366(4) 0.1817(4) 0.020(2) Uani 1 d . .
O9 O 0.4734(8) 0.6211(4) 0.1613(4) 0.020(2) Uani 1 d . .
O10 O -0.0191(8) 0.7759(4) 0.2296(4) 0.020(2) Uani 1 d . U
O11 O 0.2891(8) 0.8285(4) 0.3190(5) 0.021(2) Uani 1 d . .
O12 O -0.1196(8) 0.6686(4) 0.2553(4) 0.017(2) Uani 1 d . .
O13 O 0.0908(8) 0.7761(4) 0.3404(4) 0.016(2) Uani 1 d . .
O14 O 0.1082(7) 0.6768(4) 0.2461(4) 0.016(2) Uani 1 d . .
O15 O 0.4089(9) 0.8601(5) 0.2175(5) 0.033(3) Uani 1 d . .
O16 O 0.3885(8) 0.7527(4) 0.4046(4) 0.018(2) Uani 1 d . .
O17 O 0.4799(8) 0.7660(4) 0.2946(5) 0.024(2) Uani 1 d . .
O18 O 0.4116(8) 0.5357(5) 0.3104(4) 0.024(3) Uani 1 d . .
O19 O 0.0221(8) 0.4388(5) 0.3181(5) 0.027(3) Uani 1 d . .
O20 O 0.2773(8) 0.5903(4) 0.1027(4) 0.020(2) Uani 1 d . .
O21 O 0.4070(8) 0.6302(4) 0.3946(5) 0.022(2) Uani 1 d . .
O22 O 0.2030(8) 0.7933(4) 0.2096(5) 0.021(2) Uani 1 d . .
O23 O 0.0362(8) 0.5490(4) 0.3877(5) 0.020(2) Uani 1 d . .
O24 O -0.0072(8) 0.5590(4) 0.2659(4) 0.017(2) Uani 1 d . .
O25 O 0.1756(8) 0.5001(4) 0.2402(4) 0.023(2) Uani 1 d . .
O26 O -0.0034(7) 0.6695(4) 0.3646(4) 0.017(2) Uani 1 d . U
O27 O 0.0431(9) 0.8015(5) 0.1103(5) 0.028(3) Uani 1 d . .
O28 O -0.0227(8) 0.6846(5) 0.1456(4) 0.023(2) Uani 1 d . .
O29 O -0.1571(9) 0.5785(5) 0.1655(5) 0.035(3) Uani 1 d . .
O30 O 0.2227(8) 0.4838(4) 0.3657(4) 0.019(2) Uani 1 d . .
O31 O 0.1980(8) 0.7023(4) 0.1270(4) 0.018(2) Uani 1 d . U
O32 O 0.0235(8) 0.6293(5) 0.4892(4) 0.023(2) Uani 1 d . .
O33 O 0.5071(8) 0.6440(5) 0.2837(5) 0.025(3) Uani 1 d . .
O34 O 0.1834(8) 0.6998(4) 0.4241(4) 0.020(2) Uani 1 d . .
O35 O 0.2851(8) 0.6216(4) 0.2219(4) 0.020(2) Uani 1 d . .
O36 O 0.0797(8) 0.5738(4) 0.1567(4) 0.022(2) Uani 1 d . .
O37 O 0.3980(8) 0.6908(4) 0.0602(5) 0.024(3) Uani 1 d . .
O38 O 0.2262(7) 0.5823(4) 0.4541(4) 0.014(2) Uani 1 d . .
O39 O 0.5941(8) 0.5345(5) 0.2335(5) 0.029(3) Uani 1 d . .
O40 O 0.4051(8) 0.4586(4) 0.5927(4) 0.020(2) Uani 1 d . .
O41 O 0.2949(8) 0.4560(5) 0.5046(5) 0.024(2) Uani 1 d . .
O42 O 0.4638(8) 0.5681(4) 0.5239(4) 0.019(2) Uani 1 d . .
O43 O 0.5730(9) 0.5883(5) 0.6055(5) 0.029(3) Uani 1 d . .
N1 N 0.2449(11) 0.4139(7) 0.6628(6) 0.042(4) Uani 1 d . .
H1C H 0.1850 0.3985 0.6820 0.063 Uiso 1 calc R .
H1D H 0.2625 0.4510 0.6789 0.063 Uiso 1 calc R .
H1E H 0.3039 0.3883 0.6684 0.063 Uiso 1 calc R .
N2 N 0.3645(11) 0.6846(6) 0.5258(6) 0.031(3) Uani 1 d . .
H2A H 0.3476 0.7250 0.5269 0.046 Uiso 1 calc R .
H2B H 0.3081 0.6628 0.5419 0.046 Uiso 1 calc R .
H2C H 0.3736 0.6729 0.4863 0.046 Uiso 1 calc R .
C1 C 0.2177(13) 0.4203(8) 0.5963(7) 0.030(4) Uani 1 d . .
H1A H 0.1516 0.4470 0.5904 0.036 Uiso 1 calc R .
H1B H 0.1988 0.3798 0.5788 0.036 Uiso 1 calc R .
C2 C 0.3162(12) 0.4476(6) 0.5619(7) 0.016(3) Uani 1 d . U
C3 C 0.5020(12) 0.6058(7) 0.5633(7) 0.016(3) Uani 1 d . U
C4 C 0.4709(14) 0.6732(8) 0.5627(9) 0.039(5) Uani 1 d . .
H4A H 0.4617 0.6873 0.6054 0.047 Uiso 1 calc R .
H4B H 0.5322 0.6970 0.5450 0.047 Uiso 1 calc R .

loop_
_atom_site_aniso_label
_atom_site_aniso_U_11
_atom_site_aniso_U_22
_atom_site_aniso_U_33
_atom_site_aniso_U_23
_atom_site_aniso_U_13
_atom_site_aniso_U_12
Pr1 0.0081(4) 0.0136(4) 0.0154(4) 0.0009(3) -0.0010(3) -0.0007(3)
B1 0.013(4) 0.013(4) 0.013(4) -0.0002(10) 0.0004(10) 0.0000(10)
W1 0.0097(3) 0.0162(3) 0.0172(3) 0.0028(3) -0.0018(2) -0.0023(2)
W2 0.0110(3) 0.0227(4) 0.0210(3) 0.0035(3) -0.0005(3) 0.0044(3)
W3 0.0113(3) 0.0189(3) 0.0191(3) 0.0024(3) 0.0008(3) 0.0001(2)
W4 0.0153(3) 0.0185(4) 0.0164(3) -0.0004(3) -0.0004(3) -0.0012(2)
W5 0.0111(3) 0.0163(3) 0.0239(4) 0.0020(3) -0.0003(3) -0.0011(2)
W6 0.0155(3) 0.0200(4) 0.0186(3) 0.0050(3) 0.0030(3) -0.0001(2)
W7 0.0146(3) 0.0167(3) 0.0223(4) -0.0017(3) 0.0001(3) 0.0003(2)
W8 0.0089(3) 0.0203(3) 0.0157(3) 0.0020(3) 0.0010(2) 0.0018(2)
W9 0.0154(3) 0.0155(3) 0.0246(4) 0.0040(3) 0.0011(3) -0.0020(2)
W10 0.0102(3) 0.0232(4) 0.0195(3) 0.0050(3) -0.0029(3) -0.0006(2)
W11 0.0142(3) 0.0205(4) 0.0211(4) 0.0072(3) -0.0014(3) 0.0023(3)
Na1 0.057(6) 0.079(7) 0.096(7) 0.049(6) -0.025(5) 0.002(5)
Na2 0.018(3) 0.048(4) 0.017(3) 0.017(3) 0.000(3) -0.008(3)
K1 0.031(2) 0.034(2) 0.032(2) 0.0056(18) 0.0027(17) -0.0079(17)
K2 0.036(2) 0.033(2) 0.037(2) 0.0024(18) -0.0078(18) -0.0036(17)
O1W 0.079(11) 0.012(7) 0.100(12) 0.000(7) 0.025(9) 0.000(6)
O2W 0.064(10) 0.054(9) 0.070(10) -0.020(8) -0.001(8) -0.015(7)
O3W 0.026(7) 0.081(10) 0.036(8) -0.005(7) 0.006(6) -0.008(6)
O4W 0.033(8) 0.075(10) 0.096(12) 0.035(9) -0.003(8) -0.015(7)
O5W 0.046(9) 0.044(8) 0.063(9) 0.001(7) 0.001(7) -0.015(6)
O10W 0.033(7) 0.045(8) 0.052(8) -0.016(6) 0.006(6) -0.016(6)
O1 0.021(6) 0.048(8) 0.031(7) -0.007(6) 0.004(5) -0.002(5)
O2 0.031(7) 0.034(7) 0.027(7) 0.000(5) 0.010(5) 0.000(5)
O3 0.028(7) 0.043(7) 0.029(7) 0.004(6) -0.003(5) -0.004(5)
O4 0.032(7) 0.020(6) 0.027(6) -0.013(5) 0.004(5) -0.006(5)
O5 0.012(5) 0.009(5) 0.017(5) -0.002(4) -0.008(4) -0.002(4)
O6 0.010(5) 0.011(5) 0.022(5) 0.001(4) 0.006(4) -0.007(4)
O7 0.014(6) 0.017(6) 0.027(6) 0.000(5) -0.003(4) 0.004(4)
O8 0.015(6) 0.027(6) 0.018(6) 0.005(5) -0.001(4) -0.008(4)
O9 0.020(6) 0.027(6) 0.012(5) 0.012(5) -0.001(4) -0.008(4)
O10 0.011(5) 0.022(5) 0.026(5) -0.005(4) -0.012(4) 0.006(4)
O11 0.019(6) 0.006(5) 0.037(7) 0.004(5) -0.001(5) 0.001(4)
O12 0.014(5) 0.026(6) 0.012(5) 0.002(5) -0.003(4) -0.001(4)
O13 0.019(6) 0.007(5) 0.021(6) -0.001(4) -0.006(4) 0.006(4)
O14 0.010(5) 0.025(6) 0.013(5) 0.003(4) 0.001(4) 0.001(4)
O15 0.028(7) 0.030(7) 0.042(7) 0.008(6) 0.009(6) -0.005(5)
O16 0.011(5) 0.021(6) 0.023(6) -0.003(5) 0.002(4) 0.005(4)
O17 0.020(6) 0.018(6) 0.033(6) 0.013(5) -0.003(5) -0.008(4)
O18 0.019(6) 0.036(7) 0.017(6) 0.000(5) -0.004(5) -0.012(5)
O19 0.010(6) 0.031(7) 0.039(7) 0.000(5) -0.003(5) -0.011(4)
O20 0.018(6) 0.023(6) 0.019(6) 0.002(5) 0.000(5) -0.006(4)
O21 0.021(6) 0.017(6) 0.029(6) -0.005(5) 0.004(5) 0.002(4)
O22 0.016(6) 0.017(6) 0.031(6) 0.000(5) 0.004(5) 0.001(4)
O23 0.014(6) 0.016(6) 0.031(6) 0.002(5) 0.003(5) 0.001(4)
O24 0.010(5) 0.022(6) 0.018(6) -0.001(5) 0.002(4) -0.002(4)
O25 0.024(6) 0.020(6) 0.024(6) 0.002(5) 0.000(5) 0.001(5)
O26 0.009(5) 0.018(5) 0.025(5) 0.004(4) -0.004(4) 0.004(4)
O27 0.030(7) 0.033(7) 0.020(6) 0.013(5) -0.006(5) 0.001(5)
O28 0.015(6) 0.036(7) 0.017(6) 0.002(5) -0.007(4) -0.003(5)
O29 0.019(6) 0.043(8) 0.042(7) 0.011(6) -0.006(5) -0.002(5)
O30 0.023(6) 0.019(6) 0.016(6) 0.000(5) 0.000(4) -0.006(4)
O31 0.021(5) 0.009(5) 0.023(5) 0.008(4) -0.001(4) 0.005(4)
O32 0.021(6) 0.030(6) 0.018(6) 0.002(5) 0.003(5) 0.001(5)
O33 0.013(6) 0.031(7) 0.030(6) 0.005(5) -0.003(5) -0.007(5)
O34 0.027(6) 0.020(6) 0.012(5) 0.001(5) -0.008(5) 0.000(4)
O35 0.018(6) 0.022(6) 0.021(6) 0.010(5) 0.002(4) 0.000(4)
O36 0.026(6) 0.019(6) 0.021(6) 0.006(5) 0.011(5) 0.000(4)
O37 0.026(6) 0.018(6) 0.029(6) 0.003(5) 0.005(5) -0.003(5)
O38 0.005(5) 0.022(6) 0.015(5) 0.001(4) -0.002(4) -0.002(4)
O39 0.022(6) 0.034(7) 0.030(7) 0.005(5) -0.006(5) 0.005(5)
O40 0.006(5) 0.031(6) 0.025(6) -0.003(5) 0.002(4) -0.005(4)
O41 0.014(6) 0.033(7) 0.026(6) 0.002(5) 0.005(5) 0.001(5)
O42 0.015(6) 0.025(6) 0.018(6) 0.004(5) 0.006(4) -0.003(4)
O43 0.027(7) 0.028(7) 0.033(7) -0.005(5) -0.004(5) 0.010(5)
N1 0.028(9) 0.061(11) 0.036(9) 0.000(8) 0.010(7) -0.020(7)
N2 0.041(9) 0.021(8) 0.030(8) -0.003(6) -0.011(7) 0.009(6)
C1 0.020(9) 0.037(11) 0.032(10) 0.009(8) 0.003(8) -0.015(7)
C2 0.012(6) 0.016(7) 0.021(7) -0.005(6) 0.005(6) 0.005(5)
C3 0.014(6) 0.014(7) 0.020(7) -0.005(6) -0.001(6) -0.006(5)
C4 0.027(10) 0.036(11) 0.052(13) -0.020(9) -0.018(9) 0.004(8)

loop_
_atom_type_symbol
_atom_type_description
_atom_type_scat_dispersion_real
_atom_type_scat_dispersion_imag
_atom_type_scat_source
C C 0.0033 0.0016 'International Tables Vol C Tables 4.2.6.8 and 6.1.1.4'
H H 0.0000 0.0000 'International Tables Vol C Tables 4.2.6.8 and 6.1.1.4'
B B 0.0013 0.0007 'International Tables Vol C Tables 4.2.6.8 and 6.1.1.4'
N N 0.0061 0.0033 'International Tables Vol C Tables 4.2.6.8 and 6.1.1.4'
O O 0.0106 0.0060 'International Tables Vol C Tables 4.2.6.8 and 6.1.1.4'
W W -0.8490 6.8722 'International Tables Vol C Tables 4.2.6.8 and 6.1.1.4'
Pr Pr -0.2180 2.8214 'International Tables Vol C Tables 4.2.6.8 and 6.1.1.4'
K K 0.2009 0.2494 'International Tables Vol C Tables 4.2.6.8 and 6.1.1.4'
Na Na 0.0362 0.0249 'International Tables Vol C Tables 4.2.6.8 and 6.1.1.4'

loop_
_geom_angle_atom_site_label_1
_geom_angle_atom_site_label_2
_geom_angle_atom_site_label_3
_geom_angle
_geom_angle_site_symmetry_1
_geom_angle_site_symmetry_3
K2 Pr1 Pr1 121.96(6) . 3_666
O18 Pr1 Pr1 136.2(2) . 3_666
O18 Pr1 K2 44.2(2) . .
O18 Pr1 O41 142.7(3) . .
O18 Pr1 O42 113.7(3) . 3_666
O18 Pr1 O43 80.7(3) . 3_666
O18 Pr1 C3 98.3(4) . 3_666
O21 Pr1 Pr1 111.9(2) . 3_666
O21 Pr1 K2 110.7(2) . .
O21 Pr1 O18 67.0(3) . .
O21 Pr1 O30 104.0(3) . .
O21 Pr1 O38 67.5(3) . .
O21 Pr1 O40 73.4(3) . 3_666
O21 Pr1 O41 138.9(3) . .
O21 Pr1 O42 136.6(3) . 3_666
O21 Pr1 O42 79.1(3) . .
O21 Pr1 O43 146.1(3) . 3_666
O21 Pr1 C3 149.6(3) . 3_666
O30 Pr1 Pr1 142.4(2) . 3_666
O30 Pr1 K2 49.6(2) . .
O30 Pr1 O18 68.5(3) . .
O30 Pr1 O41 77.5(3) . .
O30 Pr1 O42 116.7(3) . 3_666
O30 Pr1 O42 145.2(3) . .
O30 Pr1 O43 72.0(3) . 3_666
O30 Pr1 C3 94.0(3) . 3_666
O38 Pr1 Pr1 113.2(2) . 3_666
O38 Pr1 K2 118.5(2) . .
O38 Pr1 O18 106.5(3) . .
O38 Pr1 O30 70.5(3) . .
O38 Pr1 O40 136.8(3) . 3_666
O38 Pr1 O41 74.9(3) . .
O38 Pr1 O42 138.9(3) . 3_666
O38 Pr1 O42 79.3(3) . .
O38 Pr1 O43 135.5(3) . 3_666
O38 Pr1 C3 142.6(3) . 3_666
O40 Pr1 Pr1 65.6(2) 3_666 3_666
O40 Pr1 K2 91.7(2) 3_666 .
O40 Pr1 O18 73.0(3) 3_666 .
O40 Pr1 O30 138.7(3) 3_666 .
O40 Pr1 O41 131.9(3) 3_666 .
O40 Pr1 O42 75.9(3) 3_666 .
O40 Pr1 O42 66.4(3) 3_666 3_666
O40 Pr1 O43 87.7(3) 3_666 3_666
O40 Pr1 C3 76.9(3) 3_666 3_666
O41 Pr1 Pr1 68.3(2) . 3_666
O41 Pr1 K2 101.2(2) . .
O41 Pr1 O42 68.3(3) . 3_666
O41 Pr1 C3 68.4(3) . 3_666
O42 Pr1 Pr1 40.5(2) . 3_666
O42 Pr1 Pr1 35.5(2) 3_666 3_666
O42 Pr1 K2 161.7(2) . .
O42 Pr1 K2 86.7(2) 3_666 .
O42 Pr1 O18 139.1(3) . .
O42 Pr1 O41 78.2(3) . .
O42 Pr1 O42 76.0(3) . 3_666
O42 Pr1 O43 123.9(3) . 3_666
O42 Pr1 C3 99.8(4) . 3_666
O42 Pr1 C3 24.4(3) 3_666 3_666
O43 Pr1 Pr1 83.8(2) 3_666 3_666
O43 Pr1 K2 40.6(2) 3_666 .
O43 Pr1 O41 74.3(3) 3_666 .
O43 Pr1 O42 48.6(3) 3_666 3_666
O43 Pr1 C3 24.3(3) 3_666 3_666
C3 Pr1 Pr1 59.5(3) 3_666 3_666
C3 Pr1 K2 63.7(3) 3_666 .
O5 B1 O6 106.5(11) . .
O14 B1 O5 110.8(11) . .
O14 B1 O6 108.6(11) . .
O14 B1 O35 112.7(12) . .
O35 B1 O5 109.9(11) . .
O35 B1 O6 108.1(11) . .
K1 W1 K2 69.53(8) . .
O6 W1 K1 126.1(2) . .
O6 W1 K2 96.7(2) . .
O19 W1 K1 56.2(3) . .
O19 W1 K2 89.8(3) . .
O19 W1 O6 173.5(4) . .
O19 W1 O23 100.2(4) . .
O19 W1 O24 97.4(4) . .
O19 W1 O25 101.4(4) . .
O19 W1 O30 101.9(5) . .
O23 W1 K1 86.6(3) . .
O23 W1 K2 143.0(3) . .
O23 W1 O6 74.5(3) . .
O23 W1 O24 83.8(4) . .
O24 W1 K1 149.8(3) . .
O24 W1 K2 130.4(3) . .
O24 W1 O6 78.5(3) . .
O25 W1 K1 115.9(3) . .
O25 W1 K2 49.5(3) . .
O25 W1 O6 83.0(4) . .
O25 W1 O23 155.0(4) . .
O25 W1 O24 81.1(4) . .
O30 W1 K1 47.9(3) . .
O30 W1 K2 51.2(3) . .
O30 W1 O6 82.2(4) . .
O30 W1 O23 91.8(4) . .
O30 W1 O24 160.7(4) . .
O30 W1 O25 95.8(4) . .
O1 W2 O10 98.7(5) . .
O1 W2 O12 98.5(4) . .
O1 W2 O13 99.8(4) . .
O1 W2 O14 170.3(4) . .
O1 W2 O26 102.2(5) . .
O10 W2 O12 86.0(4) . .
O10 W2 O14 73.4(3) . .
O12 W2 O14 75.7(3) . .
O13 W2 O10 87.8(4) . .
O13 W2 O12 161.4(4) . .
O13 W2 O14 85.7(3) . .
O26 W2 O10 159.1(4) . .
O26 W2 O12 90.1(4) . .
O26 W2 O13 89.4(4) . .
O26 W2 O14 85.7(4) . .
O7 W3 K2 51.3(3) . .
O7 W3 O9 82.6(4) . .
O7 W3 O35 75.2(4) . .
O9 W3 K2 133.0(3) . .
O9 W3 O35 71.2(3) . .
O18 W3 K2 49.7(3) . .
O18 W3 O7 94.0(4) . .
O18 W3 O9 162.3(4) . .
O18 W3 O33 92.6(4) . .
O18 W3 O35 91.1(4) . .
O33 W3 K2 141.5(3) . .
O33 W3 O7 159.2(4) . .
O33 W3 O9 85.1(4) . .
O33 W3 O35 85.0(4) . .
O35 W3 K2 101.0(2) . .
O39 W3 K2 84.3(3) . .
O39 W3 O7 97.3(4) . .
O39 W3 O9 94.2(4) . .
O39 W3 O18 103.5(5) . .
O39 W3 O33 100.3(5) . .
O39 W3 O35 164.1(4) . .
O4 W4 K2 84.7(4) . .
O4 W4 O7 98.4(4) . .
O4 W4 O20 99.0(4) . .
O4 W4 O25 101.3(4) . .
O4 W4 O35 170.9(4) . .
O4 W4 O36 100.6(5) . .
O7 W4 K2 45.9(3) . .
O7 W4 O20 88.0(4) . .
O7 W4 O35 75.6(4) . .
O20 W4 K2 133.4(3) . .
O20 W4 O35 74.2(4) . .
O25 W4 K2 49.6(3) . .
O25 W4 O7 89.2(4) . .
O25 W4 O20 159.7(4) . .
O25 W4 O35 85.7(4) . .
O35 W4 K2 95.6(2) . .
O36 W4 K2 136.8(3) . .
O36 W4 O7 161.1(4) . .
O36 W4 O20 88.5(4) . .
O36 W4 O25 87.7(4) . .
O36 W4 O35 85.5(4) . .
O3 W5 O5 167.3(4) . .
O3 W5 O16 98.5(5) . .
O3 W5 O17 97.5(4) . .
O3 W5 O21 103.7(5) . .
O3 W5 O33 99.5(5) . .
O16 W5 O5 74.9(3) . .
O16 W5 O17 83.2(4) . .
O17 W5 O5 71.1(3) . .
O21 W5 O5 87.4(4) . .
O21 W5 O16 90.2(4) . .
O21 W5 O17 158.5(4) . .
O21 W5 O33 94.3(4) . .
O33 W5 O5 85.7(4) . .
O33 W5 O16 159.9(4) . .
O33 W5 O17 85.6(4) . .
O8 W6 O20 161.8(4) . .
O8 W6 O31 85.7(4) . .
O8 W6 O35 86.5(4) . .
O9 W6 O8 91.9(4) . .
O9 W6 O20 90.0(4) . .
O9 W6 O31 159.7(4) . .
O9 W6 O35 76.5(4) . .
O20 W6 O31 86.2(4) . .
O20 W6 O35 76.3(4) . .
O31 W6 O35 83.3(4) . .
O37 W6 O8 99.6(4) . .
O37 W6 O9 100.5(4) . .
O37 W6 O20 97.9(4) . .
O37 W6 O31 99.8(4) . .
O37 W6 O35 173.3(4) . .
O2 W7 O5 171.3(4) . .
O2 W7 O11 98.4(4) . .
O2 W7 O13 99.6(5) . .
O2 W7 O16 99.3(5) . .
O2 W7 O34 101.0(4) . .
O11 W7 O5 74.2(3) . .
O13 W7 O5 84.6(3) . .
O13 W7 O11 86.6(4) . .
O13 W7 O16 161.0(4) . .
O13 W7 O34 87.7(4) . .
O16 W7 O5 76.4(3) . .
O16 W7 O11 88.4(4) . .
O16 W7 O34 90.9(4) . .
O34 W7 O5 86.7(3) . .
O34 W7 O11 160.5(4) . .
O23 W8 O6 74.6(3) . .
O23 W8 O26 85.5(4) . .
O23 W8 O34 155.9(4) . .
O26 W8 O6 78.6(3) . .
O32 W8 O6 173.1(4) . .
O32 W8 O23 100.3(4) . .
O32 W8 O26 96.6(4) . .
O32 W8 O34 101.3(4) . .
O32 W8 O38 102.2(4) . .
O34 W8 O6 82.9(3) . .
O34 W8 O26 81.4(4) . .
O38 W8 O6 83.0(4) . .
O38 W8 O23 94.6(4) . .
O38 W8 O26 160.9(4) . .
O38 W8 O34 91.3(4) . .
O8 W9 O5 86.8(3) . .
O8 W9 O11 162.3(4) . .
O8 W9 O22 86.0(4) . .
O11 W9 O5 76.5(3) . .
O11 W9 O22 86.3(4) . .
O15 W9 O5 171.7(4) . .
O15 W9 O8 100.4(5) . .
O15 W9 O11 96.8(4) . .
O15 W9 O17 99.5(5) . .
O15 W9 O22 101.3(5) . .
O17 W9 O5 75.9(3) . .
O17 W9 O8 90.9(4) . .
O17 W9 O11 90.6(4) . .
O17 W9 O22 159.1(4) . .
O22 W9 O5 83.3(4) . .
O12 W10 O14 76.5(3) . .
O12 W10 O28 86.1(4) . .
O24 W10 O12 92.1(4) . .
O24 W10 O14 86.3(4) . .
O24 W10 O28 158.9(4) . .
O24 W10 O36 88.0(4) . .
O28 W10 O14 72.8(3) . .
O29 W10 O12 97.3(5) . .
O29 W10 O14 170.0(4) . .
O29 W10 O24 102.0(5) . .
O29 W10 O28 99.1(4) . .
O29 W10 O36 100.4(5) . .
O36 W10 O12 161.9(4) . .
O36 W10 O14 85.4(4) . .
O36 W10 O28 87.3(4) . .
O10 W11 O14 75.9(4) . .
O22 W11 O10 88.9(4) . .
O22 W11 O14 85.2(4) . .
O22 W11 O28 161.0(4) . .
O27 W11 O10 96.6(4) . .
O27 W11 O14 170.4(4) . .
O27 W11 O22 100.8(5) . .
O27 W11 O28 98.1(5) . .
O27 W11 O31 102.7(4) . .
O28 W11 O10 87.5(4) . .
O28 W11 O14 75.8(4) . .
O31 W11 O10 160.7(4) . .
O31 W11 O14 84.8(3) . .
O31 W11 O22 88.0(4) . .
O31 W11 O28 89.2(4) . .
O1W Na1 O5W 66.0(4) . .
O1W Na1 O13W 87.2(8) . 4_576
O1W Na1 O11 63.0(4) . .
O1W Na1 O13 105.8(4) . .
O1W Na1 O22 107.6(4) . .
O5W Na1 O13W 148.1(8) . 4_576
O5W Na1 O11 87.7(4) . .
O5W Na1 O13 138.5(5) . .
O5W Na1 O22 78.2(4) . .
O13W Na1 O13 63.2(7) 4_576 .
O13W Na1 O22 128.6(7) 4_576 .
O11 Na1 O13W 95.3(7) . 4_576
O11 Na1 O13 55.4(3) . .
O11 Na1 O22 54.6(3) . .
O13 Na1 O22 65.4(3) . .
O19 Na1 O1W 123.7(5) 2 .
O19 Na1 O5W 70.0(4) 2 .
O19 Na1 O13W 116.9(7) 2 4_576
O19 Na1 O11 146.6(5) 2 .
O19 Na1 O13 130.5(5) 2 .
O19 Na1 O22 95.5(4) 2 .
O7W Na2 O14W 78.6(7) . .
O7W Na2 O2 74.8(5) . 4_575
O7W Na2 O20 140.2(6) . .
O7W Na2 O31 90.2(5) . .
O7W Na2 O36 128.3(6) . .
O14W Na2 O31 133.3(6) . .
O14W Na2 O36 87.4(6) . .
O2 Na2 O14W 129.3(6) 4_575 .
O2 Na2 O20 88.7(3) 4_575 .
O2 Na2 O31 89.3(3) 4_575 .
O2 Na2 O36 142.3(4) 4_575 .
O20 Na2 O14W 136.0(6) . .
O20 Na2 O31 53.0(3) . .
O20 Na2 O36 54.2(3) . .
O36 Na2 O31 64.5(3) . .
Pr1 K1 K2 56.76(7) . .
W1 K1 Pr1 61.41(5) . .
W1 K1 K2 57.50(7) . .
O6W K1 Pr1 104.0(4) . .
O6W K1 W1 162.5(4) . .
O6W K1 K2 107.2(4) . .
O6W K1 O19 160.6(4) . .
O6W K1 O27 95.8(4) . 2_545
O6W K1 O30 135.5(4) . .
O6W K1 O41 81.8(4) . .
O6W K1 O43 82.1(4) . 3_666
O10W K1 Pr1 93.0(2) . .
O10W K1 W1 78.9(3) . .
O10W K1 K2 37.0(2) . .
O10W K1 O6W 93.1(5) . .
O10W K1 O19 71.5(3) . .
O10W K1 O27 78.9(3) . 2_545
O10W K1 O30 79.5(3) . .
O10W K1 O32 142.3(3) . 3_566
O10W K1 O41 122.1(3) . .
O10W K1 O43 65.7(3) . 3_666
O19 K1 Pr1 89.00(19) . .
O19 K1 W1 27.89(18) . .
O19 K1 K2 67.8(2) . .
O19 K1 O43 101.3(3) . 3_666
O27 K1 Pr1 159.1(2) 2_545 .
O27 K1 W1 97.9(2) 2_545 .
O27 K1 K2 111.0(2) 2_545 .
O27 K1 O19 70.1(3) 2_545 .
O27 K1 O43 144.3(3) 2_545 3_666
O30 K1 Pr1 34.2(2) . .
O30 K1 W1 28.0(2) . .
O30 K1 K2 45.7(2) . .
O30 K1 O19 55.0(3) . .
O30 K1 O27 124.9(3) . 2_545
O30 K1 O41 66.5(3) . .
O30 K1 O43 54.6(3) . 3_666
O32 K1 Pr1 123.7(2) 3_566 .
O32 K1 W1 109.4(2) 3_566 .
O32 K1 K2 166.1(2) 3_566 .
O32 K1 O6W 86.5(4) 3_566 .
O32 K1 O19 98.4(3) 3_566 .
O32 K1 O27 63.6(3) 3_566 2_545
O32 K1 O30 125.2(3) 3_566 .
O32 K1 O41 95.2(3) 3_566 .
O32 K1 O43 150.6(3) 3_566 3_666
O41 K1 Pr1 35.7(2) . .
O41 K1 W1 89.3(2) . .
O41 K1 K2 89.7(2) . .
O41 K1 O19 116.2(3) . .
O41 K1 O27 158.8(3) . 2_545
O41 K1 O43 56.5(3) . 3_666
O43 K1 Pr1 36.09(17) 3_666 .
O43 K1 W1 80.34(19) 3_666 .
O43 K1 K2 38.86(19) 3_666 .
W1 K2 Pr1 61.48(6) . .
W3 K2 Pr1 65.16(6) . .
W3 K2 W1 79.16(7) . .
W3 K2 W4 52.84(5) . .
W4 K2 Pr1 96.45(8) . .
W4 K2 W1 57.30(5) . .
O2W K2 Pr1 174.6(3) . .
O2W K2 W1 115.4(3) . .
O2W K2 W3 110.4(3) . .
O2W K2 W4 78.2(3) . .
O2W K2 O7 81.4(4) . .
O2W K2 O15 87.0(4) . 2_645
O2W K2 O18 137.8(4) . .
O2W K2 O25 94.4(4) . .
O2W K2 O30 140.5(4) . .
O10W K2 Pr1 97.9(3) . .
O10W K2 W1 75.8(3) . .
O10W K2 W3 154.5(3) . .
O10W K2 W4 114.8(3) . .
O10W K2 O2W 85.3(4) . .
O10W K2 O7 143.0(4) . .
O10W K2 O15 107.0(4) . 2_645
O10W K2 O18 130.6(3) . .
O10W K2 O25 93.1(3) . .
O10W K2 O30 75.6(3) . .
O10W K2 O43 78.3(4) . 3_666
O7 K2 Pr1 93.5(2) . .
O7 K2 W1 79.1(2) . .
O7 K2 W3 31.96(19) . .
O7 K2 W4 28.52(18) . .
O7 K2 O25 54.0(3) . .
O7 K2 O30 93.4(3) . .
O15 K2 Pr1 96.3(2) 2_645 .
O15 K2 W1 157.6(3) 2_645 .
O15 K2 W3 94.2(2) 2_645 .
O15 K2 W4 133.8(2) 2_645 .
O15 K2 O7 106.5(3) 2_645 .
O15 K2 O25 159.8(3) 2_645 .
O15 K2 O30 131.4(3) 2_645 .
O18 K2 Pr1 37.4(2) . .
O18 K2 W1 64.9(2) . .
O18 K2 W3 28.14(19) . .
O18 K2 W4 67.3(2) . .
O18 K2 O7 56.7(3) . .
O18 K2 O15 99.6(3) . 2_645
O18 K2 O25 66.3(3) . .
O18 K2 O30 55.7(3) . .
O25 K2 Pr1 81.1(2) . .
O25 K2 W1 29.09(19) . .
O25 K2 W3 66.41(19) . .
O25 K2 W4 28.67(18) . .
O25 K2 O30 53.6(3) . .
O30 K2 Pr1 37.45(18) . .
O30 K2 W1 26.63(18) . .
O30 K2 W3 79.76(19) . .
O30 K2 W4 79.13(19) . .
O43 K2 Pr1 36.8(2) 3_666 .
O43 K2 W1 86.3(2) 3_666 .
O43 K2 W3 95.2(2) 3_666 .
O43 K2 W4 133.0(2) 3_666 .
O43 K2 O2W 148.7(4) 3_666 .
O43 K2 O7 126.8(3) 3_666 .
O43 K2 O15 72.9(3) 3_666 2_645
O43 K2 O18 70.7(3) 3_666 .
O43 K2 O25 112.9(3) 3_666 .
O43 K2 O30 59.9(3) 3_666 .
K2 O10W K1 105.0(4) . .
W7 O2 Na2 149.3(6) . 4_576
B1 O5 W5 123.9(8) . .
B1 O5 W7 126.7(8) . .
B1 O5 W9 125.2(8) . .
W7 O5 W5 88.4(3) . .
W9 O5 W5 91.3(3) . .
W9 O5 W7 90.2(3) . .
B1 O6 W1 129.3(8) . .
B1 O6 W8 130.5(8) . .
W1 O6 W8 86.1(3) . .
W3 O7 K2 96.7(4) . .
W4 O7 W3 120.2(5) . .
W4 O7 K2 105.6(4) . .
W9 O8 W6 149.0(5) . .
W6 O9 W3 120.2(5) . .
W11 O10 W2 119.8(5) . .
W7 O11 Na1 104.8(4) . .
W9 O11 W7 118.7(4) . .
W9 O11 Na1 107.4(5) . .
W10 O12 W2 118.9(5) . .
W2 O13 W7 145.5(5) . .
W2 O13 Na1 109.5(4) . .
W7 O13 Na1 102.4(4) . .
B1 O14 W2 125.2(8) . .
B1 O14 W10 124.9(8) . .
B1 O14 W11 125.0(8) . .
W10 O14 W2 88.8(3) . .
W11 O14 W2 90.8(3) . .
W11 O14 W10 91.4(3) . .
W9 O15 K2 130.4(5) . 2_655
W7 O16 W5 120.0(5) . .
W9 O17 W5 121.6(5) . .
Pr1 O18 K2 98.4(3) . .
W3 O18 Pr1 156.6(5) . .
W3 O18 K2 102.2(4) . .
W1 O19 Na1 125.6(6) . 2_545
W1 O19 K1 95.9(4) . .
Na1 O19 K1 133.2(4) 2_545 .
W4 O20 W6 119.6(5) . .
W4 O20 Na2 103.0(4) . .
W6 O20 Na2 107.5(4) . .
W5 O21 Pr1 153.2(5) . .
W9 O22 Na1 101.5(4) . .
W11 O22 W9 147.8(5) . .
W11 O22 Na1 107.8(4) . .
W8 O23 W1 122.3(5) . .
W10 O24 W1 152.1(5) . .
W1 O25 K2 101.5(4) . .
W4 O25 W1 153.0(5) . .
W4 O25 K2 101.8(4) . .
W2 O26 W8 152.3(5) . .
W11 O27 K1 140.2(5) . 2
W11 O28 W10 119.9(5) . .
Pr1 O30 K1 106.1(3) . .
Pr1 O30 K2 93.0(3) . .
W1 O30 Pr1 145.2(5) . .
W1 O30 K1 104.1(4) . .
W1 O30 K2 102.2(4) . .
K1 O30 K2 93.7(3) . .
W6 O31 Na2 103.4(4) . .
W11 O31 W6 148.3(5) . .
W11 O31 Na2 105.7(4) . .
W8 O32 K1 163.3(5) . 3_566
W5 O33 W3 141.0(5) . .
W7 O34 W8 152.1(5) . .
B1 O35 W3 125.0(8) . .
B1 O35 W4 124.9(8) . .
B1 O35 W6 125.6(8) . .
W3 O35 W4 88.6(3) . .
W6 O35 W3 92.0(3) . .
W6 O35 W4 89.6(3) . .
W4 O36 W10 146.1(6) . .
W4 O36 Na2 103.3(4) . .
W10 O36 Na2 107.9(4) . .
W8 O38 Pr1 143.8(5) . .
C2 O40 Pr1 139.0(9) . 3_666
Pr1 O41 K1 102.4(4) . .
C2 O41 Pr1 131.4(9) . .
C2 O41 K1 124.5(9) . .
Pr1 O42 Pr1 104.0(3) . 3_666
C3 O42 Pr1 162.4(9) . .
C3 O42 Pr1 89.0(8) . 3_666
Pr1 O43 K1 89.6(3) 3_666 3_666
Pr1 O43 K2 102.7(4) 3_666 3_666
K2 O43 K1 88.5(3) 3_666 3_666
C3 O43 Pr1 101.8(9) . 3_666
C3 O43 K1 113.1(9) . 3_666
C3 O43 K2 147.2(9) . 3_666
H1C N1 H1D 109.5 . .
H1C N1 H1E 109.5 . .
H1D N1 H1E 109.5 . .
C1 N1 H1C 109.5 . .
C1 N1 H1D 109.5 . .
C1 N1 H1E 109.5 . .
H2A N2 H2B 109.5 . .
H2A N2 H2C 109.5 . .
H2B N2 H2C 109.5 . .
C4 N2 H2A 109.5 . .
C4 N2 H2B 109.5 . .
C4 N2 H2C 109.5 . .
N1 C1 H1A 109.3 . .
N1 C1 H1B 109.3 . .
N1 C1 C2 111.4(13) . .
H1A C1 H1B 108.0 . .
C2 C1 H1A 109.3 . .
C2 C1 H1B 109.3 . .
O40 C2 O41 128.9(14) . .
O40 C2 C1 117.5(14) . .
O41 C2 C1 113.5(13) . .
O42 C3 Pr1 66.6(8) . 3_666
O42 C3 O43 120.3(13) . .
O42 C3 C4 122.9(14) . .
O43 C3 Pr1 53.8(7) . 3_666
O43 C3 C4 116.7(13) . .
C4 C3 Pr1 169.0(10) . 3_666
N2 C4 C3 111.6(13) . .
N2 C4 H4A 109.3 . .
N2 C4 H4B 109.3 . .
C3 C4 H4A 109.3 . .
C3 C4 H4B 109.3 . .
H4A C4 H4B 108.0 . .

loop_
_geom_bond_atom_site_label_1
_geom_bond_atom_site_label_2
_geom_bond_distance
_geom_bond_site_symmetry_2
Pr1 Pr1 4.1206(15) 3_666
Pr1 K2 4.043(4) .
Pr1 O18 2.480(10) .
Pr1 O21 2.433(9) .
Pr1 O30 2.462(9) .
Pr1 O38 2.451(9) .
Pr1 O40 2.458(9) 3_666
Pr1 O41 2.513(10) .
Pr1 O42 2.760(9) 3_666
Pr1 O42 2.464(10) .
Pr1 O43 2.480(10) 3_666
Pr1 C3 3.006(14) 3_666
B1 O5 1.533(17) .
B1 O6 1.537(17) .
B1 O14 1.457(18) .
B1 O35 1.503(18) .
W1 K1 3.660(4) .
W1 K2 3.867(4) .
W1 O6 2.447(8) .
W1 O19 1.721(9) .
W1 O23 1.922(9) .
W1 O24 2.031(9) .
W1 O25 1.918(10) .
W1 O30 1.773(9) .
W2 O1 1.726(10) .
W2 O10 1.936(10) .
W2 O12 1.957(9) .
W2 O13 1.895(9) .
W2 O14 2.401(9) .
W2 O26 1.805(9) .
W3 K2 3.656(4) .
W3 O7 1.948(9) .
W3 O9 2.047(9) .
W3 O18 1.764(9) .
W3 O33 1.905(10) .
W3 O35 2.392(9) .
W3 O39 1.731(10) .
W4 K2 3.856(4) .
W4 O4 1.714(9) .
W4 O7 1.912(9) .
W4 O20 1.916(9) .
W4 O25 1.890(9) .
W4 O35 2.400(10) .
W4 O36 1.882(10) .
W5 O3 1.731(10) .
W5 O5 2.406(9) .
W5 O16 1.952(9) .
W5 O17 2.010(9) .
W5 O21 1.788(9) .
W5 O33 1.888(10) .
W6 O8 1.911(9) .
W6 O9 1.852(10) .
W6 O20 1.924(9) .
W6 O31 1.936(9) .
W6 O35 2.308(9) .
W6 O37 1.722(10) .
W7 O2 1.676(10) .
W7 O5 2.381(9) .
W7 O11 1.949(9) .
W7 O13 1.901(9) .
W7 O16 1.901(9) .
W7 O34 1.902(9) .
W8 O6 2.455(9) .
W8 O23 1.900(9) .
W8 O26 2.033(9) .
W8 O32 1.714(9) .
W8 O34 1.925(9) .
W8 O38 1.775(9) .
W9 O5 2.312(9) .
W9 O8 1.893(10) .
W9 O11 1.915(10) .
W9 O15 1.707(10) .
W9 O17 1.856(10) .
W9 O22 1.926(10) .
W10 O12 1.931(9) .
W10 O14 2.384(9) .
W10 O24 1.827(9) .
W10 O28 1.964(10) .
W10 O29 1.726(10) .
W10 O36 1.910(9) .
W11 O10 1.933(9) .
W11 O14 2.299(9) .
W11 O22 1.902(10) .
W11 O27 1.718(9) .
W11 O28 1.907(10) .
W11 O31 1.886(9) .
Na1 O1W 2.633(17) .
Na1 O5W 2.705(15) .
Na1 O13W 2.84(3) 4_576
Na1 O11 2.785(12) .
Na1 O13 2.892(12) .
Na1 O19 2.625(13) 2
Na1 O22 2.938(14) .
Na2 O7W 2.77(2) .
Na2 O14W 2.90(3) .
Na2 O2 2.775(11) 4_575
Na2 O20 2.902(11) .
Na2 O31 3.006(11) .
Na2 O36 2.917(11) .
K1 K2 4.295(5) .
K1 O6W 2.771(19) .
K1 O10W 2.742(12) .
K1 O19 3.058(11) .
K1 O27 2.890(11) 2_545
K1 O30 2.800(10) .
K1 O32 2.769(10) 3_566
K1 O41 2.879(11) .
K1 O43 3.418(11) 3_666
K2 O2W 2.773(14) .
K2 O10W 2.674(12) .
K2 O7 2.874(10) .
K2 O15 2.872(11) 2_645
K2 O18 2.852(10) .
K2 O25 2.998(10) .
K2 O30 3.083(10) .
K2 O43 2.696(11) 3_666
O11W O12W 1.27(3) 1_655
O12W O11W 1.27(3) 1_455
O13W Na1 2.84(3) 4_575
O2 Na2 2.775(11) 4_576
O15 K2 2.872(11) 2_655
O19 Na1 2.625(13) 2_545
O27 K1 2.890(11) 2
O32 K1 2.769(10) 3_566
O40 Pr1 2.458(9) 3_666
O40 C2 1.239(16) .
O41 C2 1.253(16) .
O42 Pr1 2.760(9) 3_666
O42 C3 1.240(16) .
O43 Pr1 2.480(10) 3_666
O43 K1 3.418(11) 3_666
O43 K2 2.696(11) 3_666
O43 C3 1.265(17) .
N1 H1C 0.8900 .
N1 H1D 0.8900 .
N1 H1E 0.8900 .
N1 C1 1.453(19) .
N2 H2A 0.8900 .
N2 H2B 0.8900 .
N2 H2C 0.8900 .
N2 C4 1.477(18) .
C1 H1A 0.9700 .
C1 H1B 0.9700 .
C1 C2 1.510(19) .
C3 Pr1 3.006(14) 3_666
C3 C4 1.49(2) .
C4 H4A 0.9700 .
C4 H4B 0.9700 .

loop_
_geom_hbond_atom_site_label_D
_geom_hbond_atom_site_label_H
_geom_hbond_atom_site_label_A
_geom_hbond_distance_DH
_geom_hbond_distance_HA
_geom_hbond_distance_DA
_geom_hbond_angle_DHA
_geom_hbond_site_symmetry_A
N1 H1C O12 0.89 2.13 2.922(16) 148.1 3_566
N1 H1C O24 0.89 2.57 3.277(16) 137.3 3_566
N1 H1D O5W 0.89 2.03 2.868(19) 155.4 4_576
N1 H1D O39 0.89 2.49 3.071(17) 122.9 3_666
N1 H1E O3 0.89 2.53 3.252(18) 138.4 3_666
N1 H1E O33 0.89 2.51 3.334(17) 154.0 3_666
N2 H2A O37 0.89 2.03 2.800(15) 144.8 4_576
N2 H2B O3W 0.89 1.98 2.861(18) 168.4 4_576
N2 H2C O16 0.89 2.46 2.994(16) 119.3 .
N2 H2C O21 0.89 2.21 3.091(16) 170.9 .
